data_1566339
loop_
_publ_author_name
'Deziel, Anthony P.'
'Espinosa, Matthew R.'
'Pavlovic, Ljiljana'
'Charboneau, David J.'
'Hazari, Nilay'
'Hopmann, Kathrin H.'
'Mercado, Brandon Q.'

_publ_section_title
;
 Ligand and solvent effects on CO2 insertion into group 10 metal alkyl
 bonds
;
_journal_issue 8
_journal_name_full 'Chemical Science'
_journal_page_first 2391
_journal_page_last 2404
_journal_paper_doi 10.1039/D1SC06346D
_journal_volume 13
_journal_year 2022
_chemical_formula_moiety 'C25 H47 B N2 P2 Pd'
_chemical_formula_sum 'C25 H47 B N2 P2 Pd'
_chemical_formula_weight 554.79
_space_group_crystal_system orthorhombic
_space_group_IT_number 61
_space_group_name_Hall '-P 2ac 2ab'
_space_group_name_H-M_alt 'P b c a'
_atom_sites_solution_hydrogens geom
_atom_sites_solution_primary SHELXT
_atom_sites_solution_secondary difmap
_audit_creation_method SHELXL-2014/7
_audit_update_record
;
2021-09-03 deposited with the CCDC.	2022-02-01 downloaded from the CCDC.
;
_cell_angle_alpha 90
_cell_angle_beta 90
_cell_angle_gamma 90
_cell_formula_units_Z 8
_cell_length_a 11.91390(10)
_cell_length_b 14.4308(2)
_cell_length_c 32.1655(5)
_cell_measurement_reflns_used 51752
_cell_measurement_temperature 93(2)
_cell_measurement_theta_max 66.4360
_cell_measurement_theta_min 2.7170
_cell_volume 5530.12(12)
_computing_cell_refinement 'CrysAlisPro 1.171.40.67a (Rigaku OD, 2019)'
_computing_data_collection 'CrysAlisPro 1.171.40.67a (Rigaku OD, 2019)'
_computing_data_reduction 'CrysAlisPro 1.171.40.67a (Rigaku OD, 2019)'
_computing_molecular_graphics 'Olex2 (Dolomanov et al., 2009)'
_computing_publication_material 'CIFTAB-2014/2 (Sheldrick, 2014)'
_computing_structure_refinement 'SHELXL-2014/7 (Sheldrick, 2014)'
_computing_structure_solution 'SHELXT-2014/5 (Sheldrick, 2014)'
_diffrn_ambient_temperature 93(2)
_diffrn_detector_area_resol_mean 22.2
_diffrn_measured_fraction_theta_full 1.000
_diffrn_measured_fraction_theta_max 1.000
_diffrn_measurement_device_type 'Rigaku Saturn 944+ CCD'
_diffrn_measurement_method \w
_diffrn_radiation_type CuK\a
_diffrn_radiation_wavelength 1.54184
_diffrn_reflns_av_R_equivalents 0.0911
_diffrn_reflns_av_unetI/netI 0.0188
_diffrn_reflns_Laue_measured_fraction_full 1.000
_diffrn_reflns_Laue_measured_fraction_max 1.000
_diffrn_reflns_limit_h_max 14
_diffrn_reflns_limit_h_min -14
_diffrn_reflns_limit_k_max 17
_diffrn_reflns_limit_k_min -16
_diffrn_reflns_limit_l_max 38
_diffrn_reflns_limit_l_min -38
_diffrn_reflns_number 189181
_diffrn_reflns_point_group_measured_fraction_full 1.000
_diffrn_reflns_point_group_measured_fraction_max 1.000
_diffrn_reflns_theta_full 66.590
_diffrn_reflns_theta_max 66.590
_diffrn_reflns_theta_min 2.748
_diffrn_source 'microfocus rotating anode'
_exptl_absorpt_coefficient_mu 6.600
_exptl_absorpt_correction_T_max 1.00000
_exptl_absorpt_correction_T_min 0.64338
_exptl_absorpt_correction_type multi-scan
_exptl_absorpt_process_details
; 
CrysAlisPro 1.171.40.67a (Rigaku Oxford Diffraction, 2019) 
Empirical absorption correction using spherical harmonics, 
 implemented in SCALE3 ABSPACK scaling algorithm. 
;
_exptl_crystal_colour colorless
_exptl_crystal_density_diffrn 1.333
_exptl_crystal_description plate
_exptl_crystal_F_000 2336
_exptl_crystal_size_max 0.200
_exptl_crystal_size_mid 0.200
_exptl_crystal_size_min 0.100
_refine_diff_density_max 0.771
_refine_diff_density_min -1.389
_refine_diff_density_rms 0.082
_refine_ls_extinction_method none
_refine_ls_goodness_of_fit_ref 1.043
_refine_ls_hydrogen_treatment constr
_refine_ls_matrix_type full
_refine_ls_number_parameters 293
_refine_ls_number_reflns 4890
_refine_ls_number_restraints 0
_refine_ls_restrained_S_all 1.043
_refine_ls_R_factor_all 0.0408
_refine_ls_R_factor_gt 0.0364
_refine_ls_shift/su_max 0.003
_refine_ls_shift/su_mean 0.000
_refine_ls_structure_factor_coef Fsqd
_refine_ls_weighting_details 'w=1/[\s^2^(Fo^2^)+(0.0450P)^2^+12.6260P] where P=(Fo^2^+2Fc^2^)/3'
_refine_ls_weighting_scheme calc
_refine_ls_wR_factor_gt 0.0917
_refine_ls_wR_factor_ref 0.0946
_reflns_Friedel_coverage 0.000
_reflns_number_gt 4403
_reflns_number_total 4890
_reflns_threshold_expression 'I > 2\s(I)'
_cod_data_source_file d1sc06346d3.cif
_cod_data_source_block 007a-20077
_cod_depositor_comments 'Adding full bibliography for 1566334--1566339.cif.'
_cod_database_code 1566339
_shelx_shelxl_version_number 2014/7
_shelx_space_group_comment
; 
The symmetry employed for this shelxl refinement is uniquely defined 
by the following loop, which should always be used as a source of 
symmetry information in preference to the above space-group names. 
They are only intended as comments. 
;
_shelx_estimated_absorpt_t_min 0.352
_shelx_estimated_absorpt_t_max 0.558

loop_
_space_group_symop_operation_xyz
'x, y, z'
'-x+1/2, -y, z+1/2'
'-x, y+1/2, -z+1/2'
'x+1/2, -y+1/2, -z'
'-x, -y, -z'
'x-1/2, y, -z-1/2'
'x, -y-1/2, z-1/2'
'-x-1/2, y-1/2, z'

loop_
_atom_site_label
_atom_site_type_symbol
_atom_site_fract_x
_atom_site_fract_y
_atom_site_fract_z
_atom_site_U_iso_or_equiv
_atom_site_adp_type
_atom_site_occupancy
_atom_site_site_symmetry_order
_atom_site_calc_flag
_atom_site_refinement_flags_posn
_atom_site_refinement_flags_adp
_atom_site_refinement_flags_occupancy
_atom_site_disorder_assembly
_atom_site_disorder_group
Pd1 Pd 0.48958(2) 0.56655(2) 0.65114(2) 0.02288(10) Uani 1 1 d . . . . .
P1 P 0.33987(7) 0.66174(6) 0.66621(3) 0.02370(18) Uani 1 1 d . . . . .
P2 P 0.62870(7) 0.50915(6) 0.60859(2) 0.02414(19) Uani 1 1 d . . . . .
N1 N 0.4194(2) 0.73441(19) 0.59730(8) 0.0278(6) Uani 1 1 d . . . . .
N2 N 0.5803(2) 0.6685(2) 0.57328(9) 0.0305(6) Uani 1 1 d . . . . .
C1 C 0.4858(3) 0.4640(3) 0.70111(11) 0.0313(8) Uani 1 1 d . . . . .
H1A H 0.4299 0.4823 0.7219 0.047 Uiso 1 1 calc R U . . .
H1B H 0.5600 0.4604 0.7142 0.047 Uiso 1 1 calc R U . . .
H1C H 0.4659 0.4033 0.6896 0.047 Uiso 1 1 calc R U . . .
C2 C 0.3176(3) 0.7427(2) 0.62130(10) 0.0293(7) Uani 1 1 d . . . . .
H2A H 0.2515 0.7239 0.6047 0.035 Uiso 1 1 calc R U . . .
H2B H 0.3067 0.8071 0.6311 0.035 Uiso 1 1 calc R U . . .
C3 C 0.6699(3) 0.6014(3) 0.57046(12) 0.0354(8) Uani 1 1 d . . . . .
H3A H 0.7428 0.6296 0.5781 0.042 Uiso 1 1 calc R U . . .
H3B H 0.6755 0.5758 0.5420 0.042 Uiso 1 1 calc R U . . .
C4 C 0.4492(3) 0.7798(2) 0.56042(10) 0.0289(7) Uani 1 1 d . . . . .
C5 C 0.3980(3) 0.8515(2) 0.53947(11) 0.0340(8) Uani 1 1 d . . . . .
H5 H 0.3305 0.8786 0.5494 0.041 Uiso 1 1 calc R U . . .
C6 C 0.4496(4) 0.8829(3) 0.50291(12) 0.0422(10) Uani 1 1 d . . . . .
H6 H 0.4158 0.9317 0.4875 0.051 Uiso 1 1 calc R U . . .
C7 C 0.5487(4) 0.8444(3) 0.48878(11) 0.0409(9) Uani 1 1 d . . . . .
H7 H 0.5823 0.8682 0.4642 0.049 Uiso 1 1 calc R U . . .
C8 C 0.6008(3) 0.7713(3) 0.50980(11) 0.0357(8) Uani 1 1 d . . . . .
H8 H 0.6685 0.7448 0.4998 0.043 Uiso 1 1 calc R U . . .
C9 C 0.5502(3) 0.7388(2) 0.54574(10) 0.0292(7) Uani 1 1 d . . . . .
C10 C 0.1999(3) 0.6022(2) 0.66962(11) 0.0306(8) Uani 1 1 d . . . . .
C11 C 0.2037(3) 0.5261(3) 0.63594(13) 0.0403(9) Uani 1 1 d . . . . .
H11A H 0.2181 0.5545 0.6088 0.060 Uiso 1 1 calc R U . . .
H11B H 0.1317 0.4934 0.6352 0.060 Uiso 1 1 calc R U . . .
H11C H 0.2639 0.4821 0.6424 0.060 Uiso 1 1 calc R U . . .
C12 C 0.0985(3) 0.6650(3) 0.66100(13) 0.0390(9) Uani 1 1 d . . . . .
H12A H 0.1004 0.7183 0.6799 0.059 Uiso 1 1 calc R U . . .
H12B H 0.0291 0.6300 0.6655 0.059 Uiso 1 1 calc R U . . .
H12C H 0.1013 0.6867 0.6322 0.059 Uiso 1 1 calc R U . . .
C13 C 0.1856(3) 0.5563(3) 0.71224(13) 0.0381(9) Uani 1 1 d . . . . .
H13A H 0.2525 0.5196 0.7187 0.057 Uiso 1 1 calc R U . . .
H13B H 0.1196 0.5158 0.7117 0.057 Uiso 1 1 calc R U . . .
H13C H 0.1754 0.6042 0.7335 0.057 Uiso 1 1 calc R U . . .
C14 C 0.3654(3) 0.7421(2) 0.71093(10) 0.0281(7) Uani 1 1 d . . . . .
C15 C 0.2656(3) 0.8036(2) 0.72226(11) 0.0340(8) Uani 1 1 d . . . . .
H15A H 0.2394 0.8364 0.6974 0.051 Uiso 1 1 calc R U . . .
H15B H 0.2886 0.8488 0.7433 0.051 Uiso 1 1 calc R U . . .
H15C H 0.2047 0.7652 0.7333 0.051 Uiso 1 1 calc R U . . .
C16 C 0.4663(3) 0.8023(3) 0.69814(12) 0.0359(8) Uani 1 1 d . . . . .
H16A H 0.5302 0.7623 0.6914 0.054 Uiso 1 1 calc R U . . .
H16B H 0.4866 0.8435 0.7212 0.054 Uiso 1 1 calc R U . . .
H16C H 0.4463 0.8394 0.6737 0.054 Uiso 1 1 calc R U . . .
C17 C 0.4009(4) 0.6861(3) 0.74949(11) 0.0382(9) Uani 1 1 d . . . . .
H17A H 0.3381 0.6472 0.7587 0.057 Uiso 1 1 calc R U . . .
H17B H 0.4220 0.7287 0.7719 0.057 Uiso 1 1 calc R U . . .
H17C H 0.4651 0.6466 0.7425 0.057 Uiso 1 1 calc R U . . .
C18 C 0.5654(4) 0.4187(3) 0.57356(12) 0.0401(9) Uani 1 1 d . . . . .
C19 C 0.4659(4) 0.4665(3) 0.55128(13) 0.0486(10) Uani 1 1 d . . . . .
H19A H 0.4133 0.4907 0.5720 0.073 Uiso 1 1 calc R U . . .
H19B H 0.4273 0.4214 0.5335 0.073 Uiso 1 1 calc R U . . .
H19C H 0.4941 0.5177 0.5342 0.073 Uiso 1 1 calc R U . . .
C20 C 0.6474(4) 0.3775(3) 0.54149(12) 0.0427(9) Uani 1 1 d . . . . .
H20A H 0.6832 0.4278 0.5259 0.064 Uiso 1 1 calc R U . . .
H20B H 0.6062 0.3373 0.5223 0.064 Uiso 1 1 calc R U . . .
H20C H 0.7050 0.3413 0.5559 0.064 Uiso 1 1 calc R U . . .
C21 C 0.5123(4) 0.3404(3) 0.59918(14) 0.0477(11) Uani 1 1 d . . . . .
H21A H 0.5712 0.3068 0.6142 0.072 Uiso 1 1 calc R U . . .
H21B H 0.4728 0.2977 0.5806 0.072 Uiso 1 1 calc R U . . .
H21C H 0.4590 0.3667 0.6191 0.072 Uiso 1 1 calc R U . . .
C22 C 0.7649(3) 0.4712(3) 0.63131(12) 0.0421(9) Uani 1 1 d . . . . .
C23 C 0.7902(4) 0.5402(4) 0.66564(14) 0.0544(12) Uani 1 1 d . . . . .
H23A H 0.7972 0.6025 0.6537 0.082 Uiso 1 1 calc R U . . .
H23B H 0.8608 0.5232 0.6793 0.082 Uiso 1 1 calc R U . . .
H23C H 0.7291 0.5396 0.6860 0.082 Uiso 1 1 calc R U . . .
C24 C 0.8644(3) 0.4684(3) 0.60092(13) 0.0428(10) Uani 1 1 d . . . . .
H24A H 0.8465 0.4270 0.5777 0.064 Uiso 1 1 calc R U . . .
H24B H 0.9312 0.4454 0.6154 0.064 Uiso 1 1 calc R U . . .
H24C H 0.8789 0.5309 0.5903 0.064 Uiso 1 1 calc R U . . .
C25 C 0.7511(4) 0.3736(3) 0.65133(14) 0.0527(11) Uani 1 1 d . . . . .
H25A H 0.6827 0.3724 0.6682 0.079 Uiso 1 1 calc R U . . .
H25B H 0.8162 0.3602 0.6690 0.079 Uiso 1 1 calc R U . . .
H25C H 0.7457 0.3267 0.6294 0.079 Uiso 1 1 calc R U . . .
B1 B 0.4981(3) 0.6631(3) 0.60550(13) 0.0298(9) Uani 1 1 d . . . . .

loop_
_atom_site_aniso_label
_atom_site_aniso_U_11
_atom_site_aniso_U_22
_atom_site_aniso_U_33
_atom_site_aniso_U_23
_atom_site_aniso_U_13
_atom_site_aniso_U_12
Pd1 0.02285(14) 0.02060(15) 0.02520(15) 0.00216(9) 0.00233(9) 0.00239(9)
P1 0.0243(4) 0.0197(4) 0.0272(4) 0.0021(3) 0.0023(3) 0.0025(3)
P2 0.0229(4) 0.0250(4) 0.0245(4) -0.0027(3) 0.0006(3) 0.0013(3)
N1 0.0327(15) 0.0246(14) 0.0261(14) 0.0033(12) 0.0025(12) 0.0000(12)
N2 0.0344(16) 0.0268(15) 0.0303(15) 0.0037(12) 0.0060(12) 0.0014(12)
C1 0.0321(19) 0.0293(19) 0.0326(19) 0.0027(15) 0.0028(14) 0.0031(15)
C2 0.0291(17) 0.0288(18) 0.0299(17) 0.0014(14) -0.0003(14) 0.0025(14)
C3 0.034(2) 0.036(2) 0.036(2) 0.0024(16) 0.0108(16) 0.0022(16)
C4 0.0391(19) 0.0233(17) 0.0243(16) 0.0019(13) -0.0018(14) -0.0066(15)
C5 0.045(2) 0.0271(18) 0.0303(18) 0.0028(15) -0.0065(16) -0.0042(16)
C6 0.062(3) 0.030(2) 0.034(2) 0.0077(16) -0.0097(19) -0.0087(19)
C7 0.059(3) 0.038(2) 0.0261(18) 0.0072(16) -0.0006(17) -0.016(2)
C8 0.046(2) 0.034(2) 0.0271(18) -0.0017(15) 0.0028(16) -0.0136(17)
C9 0.0377(19) 0.0241(17) 0.0258(17) 0.0006(14) -0.0012(14) -0.0076(15)
C10 0.0279(17) 0.0253(17) 0.039(2) 0.0007(15) 0.0029(15) -0.0006(14)
C11 0.035(2) 0.031(2) 0.054(2) -0.0055(18) -0.0008(18) -0.0036(16)
C12 0.0256(18) 0.037(2) 0.055(2) 0.0021(18) 0.0011(17) 0.0016(16)
C13 0.0320(19) 0.031(2) 0.051(2) 0.0083(17) 0.0112(17) -0.0024(16)
C14 0.0313(18) 0.0242(17) 0.0289(17) 0.0010(14) 0.0013(14) 0.0032(14)
C15 0.038(2) 0.0284(18) 0.0360(19) -0.0033(15) 0.0029(16) 0.0058(16)
C16 0.0355(19) 0.032(2) 0.040(2) -0.0031(16) 0.0010(16) -0.0035(16)
C17 0.046(2) 0.038(2) 0.0305(19) -0.0003(17) -0.0042(16) 0.0052(17)
C18 0.046(2) 0.043(2) 0.032(2) -0.0083(17) 0.0054(17) -0.0082(18)
C19 0.043(2) 0.061(3) 0.042(2) -0.009(2) -0.0073(19) -0.002(2)
C20 0.048(2) 0.043(2) 0.037(2) -0.0140(18) 0.0061(18) -0.0027(19)
C21 0.052(3) 0.045(3) 0.046(2) -0.007(2) -0.0007(19) -0.012(2)
C22 0.0300(19) 0.063(3) 0.0333(19) 0.0017(19) -0.0033(16) 0.0069(19)
C23 0.037(2) 0.085(4) 0.042(2) -0.017(2) -0.0032(19) -0.004(2)
C24 0.0257(19) 0.060(3) 0.043(2) -0.001(2) 0.0040(16) 0.0063(18)
C25 0.042(2) 0.061(3) 0.056(3) 0.011(2) -0.004(2) 0.011(2)
B1 0.034(2) 0.026(2) 0.030(2) -0.0009(17) 0.0001(16) 0.0003(16)

loop_
_atom_type_symbol
_atom_type_description
_atom_type_scat_dispersion_real
_atom_type_scat_dispersion_imag
_atom_type_scat_source
C C 0.0181 0.0091 'International Tables Vol C Tables 4.2.6.8 and 6.1.1.4'
H H 0.0000 0.0000 'International Tables Vol C Tables 4.2.6.8 and 6.1.1.4'
B B 0.0090 0.0039 'International Tables Vol C Tables 4.2.6.8 and 6.1.1.4'
N N 0.0311 0.0180 'International Tables Vol C Tables 4.2.6.8 and 6.1.1.4'
P P 0.2955 0.4335 'International Tables Vol C Tables 4.2.6.8 and 6.1.1.4'
Pd Pd 0.1215 3.9337 'International Tables Vol C Tables 4.2.6.8 and 6.1.1.4'

loop_
_geom_angle_atom_site_label_1
_geom_angle_atom_site_label_2
_geom_angle_atom_site_label_3
_geom_angle
_geom_angle_site_symmetry_1
_geom_angle_site_symmetry_3
_geom_angle_publ_flag
B1 Pd1 C1 178.09(15) . . ?
B1 Pd1 P1 77.36(12) . . ?
C1 Pd1 P1 103.49(10) . . ?
B1 Pd1 P2 77.33(12) . . ?
C1 Pd1 P2 102.02(10) . . ?
P1 Pd1 P2 153.74(3) . . ?
C14 P1 C2 103.24(15) . . ?
C14 P1 C10 112.50(16) . . ?
C2 P1 C10 101.76(16) . . ?
C14 P1 Pd1 113.90(11) . . ?
C2 P1 Pd1 108.57(11) . . ?
C10 P1 Pd1 115.28(11) . . ?
C22 P2 C3 103.71(18) . . ?
C22 P2 C18 112.4(2) . . ?
C3 P2 C18 101.86(18) . . ?
C22 P2 Pd1 119.98(13) . . ?
C3 P2 Pd1 108.75(12) . . ?
C18 P2 Pd1 108.47(13) . . ?
C4 N1 B1 109.2(3) . . ?
C4 N1 C2 128.9(3) . . ?
B1 N1 C2 121.1(3) . . ?
C9 N2 B1 108.9(3) . . ?
C9 N2 C3 129.7(3) . . ?
B1 N2 C3 121.1(3) . . ?
Pd1 C1 H1A 109.5 . . ?
Pd1 C1 H1B 109.5 . . ?
H1A C1 H1B 109.5 . . ?
Pd1 C1 H1C 109.5 . . ?
H1A C1 H1C 109.5 . . ?
H1B C1 H1C 109.5 . . ?
N1 C2 P1 104.0(2) . . ?
N1 C2 H2A 111.0 . . ?
P1 C2 H2A 111.0 . . ?
N1 C2 H2B 111.0 . . ?
P1 C2 H2B 111.0 . . ?
H2A C2 H2B 109.0 . . ?
N2 C3 P2 104.0(2) . . ?
N2 C3 H3A 111.0 . . ?
P2 C3 H3A 111.0 . . ?
N2 C3 H3B 111.0 . . ?
P2 C3 H3B 111.0 . . ?
H3A C3 H3B 109.0 . . ?
C5 C4 N1 130.8(3) . . ?
C5 C4 C9 121.6(3) . . ?
N1 C4 C9 107.6(3) . . ?
C4 C5 C6 117.3(4) . . ?
C4 C5 H5 121.3 . . ?
C6 C5 H5 121.3 . . ?
C7 C6 C5 121.4(4) . . ?
C7 C6 H6 119.3 . . ?
C5 C6 H6 119.3 . . ?
C6 C7 C8 121.5(3) . . ?
C6 C7 H7 119.2 . . ?
C8 C7 H7 119.2 . . ?
C9 C8 C7 117.8(4) . . ?
C9 C8 H8 121.1 . . ?
C7 C8 H8 121.1 . . ?
C8 C9 N2 131.6(4) . . ?
C8 C9 C4 120.3(3) . . ?
N2 C9 C4 108.0(3) . . ?
C13 C10 C12 109.2(3) . . ?
C13 C10 C11 108.9(3) . . ?
C12 C10 C11 108.4(3) . . ?
C13 C10 P1 110.4(3) . . ?
C12 C10 P1 114.7(2) . . ?
C11 C10 P1 105.0(2) . . ?
C10 C11 H11A 109.5 . . ?
C10 C11 H11B 109.5 . . ?
H11A C11 H11B 109.5 . . ?
C10 C11 H11C 109.5 . . ?
H11A C11 H11C 109.5 . . ?
H11B C11 H11C 109.5 . . ?
C10 C12 H12A 109.5 . . ?
C10 C12 H12B 109.5 . . ?
H12A C12 H12B 109.5 . . ?
C10 C12 H12C 109.5 . . ?
H12A C12 H12C 109.5 . . ?
H12B C12 H12C 109.5 . . ?
C10 C13 H13A 109.5 . . ?
C10 C13 H13B 109.5 . . ?
H13A C13 H13B 109.5 . . ?
C10 C13 H13C 109.5 . . ?
H13A C13 H13C 109.5 . . ?
H13B C13 H13C 109.5 . . ?
C15 C14 C16 110.1(3) . . ?
C15 C14 C17 109.1(3) . . ?
C16 C14 C17 107.3(3) . . ?
C15 C14 P1 114.6(2) . . ?
C16 C14 P1 105.7(2) . . ?
C17 C14 P1 109.8(2) . . ?
C14 C15 H15A 109.5 . . ?
C14 C15 H15B 109.5 . . ?
H15A C15 H15B 109.5 . . ?
C14 C15 H15C 109.5 . . ?
H15A C15 H15C 109.5 . . ?
H15B C15 H15C 109.5 . . ?
C14 C16 H16A 109.5 . . ?
C14 C16 H16B 109.5 . . ?
H16A C16 H16B 109.5 . . ?
C14 C16 H16C 109.5 . . ?
H16A C16 H16C 109.5 . . ?
H16B C16 H16C 109.5 . . ?
C14 C17 H17A 109.5 . . ?
C14 C17 H17B 109.5 . . ?
H17A C17 H17B 109.5 . . ?
C14 C17 H17C 109.5 . . ?
H17A C17 H17C 109.5 . . ?
H17B C17 H17C 109.5 . . ?
C21 C18 C20 109.7(3) . . ?
C21 C18 C19 105.1(3) . . ?
C20 C18 C19 110.4(3) . . ?
C21 C18 P2 110.7(3) . . ?
C20 C18 P2 114.5(3) . . ?
C19 C18 P2 106.0(3) . . ?
C18 C19 H19A 109.5 . . ?
C18 C19 H19B 109.5 . . ?
H19A C19 H19B 109.5 . . ?
C18 C19 H19C 109.5 . . ?
H19A C19 H19C 109.5 . . ?
H19B C19 H19C 109.5 . . ?
C18 C20 H20A 109.5 . . ?
C18 C20 H20B 109.5 . . ?
H20A C20 H20B 109.5 . . ?
C18 C20 H20C 109.5 . . ?
H20A C20 H20C 109.5 . . ?
H20B C20 H20C 109.5 . . ?
C18 C21 H21A 109.5 . . ?
C18 C21 H21B 109.5 . . ?
H21A C21 H21B 109.5 . . ?
C18 C21 H21C 109.5 . . ?
H21A C21 H21C 109.5 . . ?
H21B C21 H21C 109.5 . . ?
C23 C22 C24 109.1(4) . . ?
C23 C22 C25 108.3(4) . . ?
C24 C22 C25 108.7(4) . . ?
C23 C22 P2 105.4(3) . . ?
C24 C22 P2 115.5(3) . . ?
C25 C22 P2 109.6(3) . . ?
C22 C23 H23A 109.5 . . ?
C22 C23 H23B 109.5 . . ?
H23A C23 H23B 109.5 . . ?
C22 C23 H23C 109.5 . . ?
H23A C23 H23C 109.5 . . ?
H23B C23 H23C 109.5 . . ?
C22 C24 H24A 109.5 . . ?
C22 C24 H24B 109.5 . . ?
H24A C24 H24B 109.5 . . ?
C22 C24 H24C 109.5 . . ?
H24A C24 H24C 109.5 . . ?
H24B C24 H24C 109.5 . . ?
C22 C25 H25A 109.5 . . ?
C22 C25 H25B 109.5 . . ?
H25A C25 H25B 109.5 . . ?
C22 C25 H25C 109.5 . . ?
H25A C25 H25C 109.5 . . ?
H25B C25 H25C 109.5 . . ?
N1 B1 N2 106.2(3) . . ?
N1 B1 Pd1 126.9(3) . . ?
N2 B1 Pd1 126.7(3) . . ?

loop_
_geom_bond_atom_site_label_1
_geom_bond_atom_site_label_2
_geom_bond_distance
_geom_bond_site_symmetry_2
_geom_bond_publ_flag
Pd1 B1 2.027(4) . ?
Pd1 C1 2.185(4) . ?
Pd1 P1 2.3030(8) . ?
Pd1 P2 2.3035(8) . ?
P1 C14 1.872(3) . ?
P1 C2 1.876(3) . ?
P1 C10 1.879(4) . ?
P2 C22 1.862(4) . ?
P2 C3 1.876(4) . ?
P2 C18 1.882(4) . ?
N1 C4 1.400(4) . ?
N1 B1 1.417(5) . ?
N1 C2 1.443(4) . ?
N2 C9 1.394(4) . ?
N2 B1 1.428(5) . ?
N2 C3 1.443(5) . ?
C1 H1A 0.9800 . ?
C1 H1B 0.9800 . ?
C1 H1C 0.9800 . ?
C2 H2A 0.9900 . ?
C2 H2B 0.9900 . ?
C3 H3A 0.9900 . ?
C3 H3B 0.9900 . ?
C4 C5 1.378(5) . ?
C4 C9 1.421(5) . ?
C5 C6 1.402(5) . ?
C5 H5 0.9500 . ?
C6 C7 1.382(6) . ?
C6 H6 0.9500 . ?
C7 C8 1.398(6) . ?
C7 H7 0.9500 . ?
C8 C9 1.385(5) . ?
C8 H8 0.9500 . ?
C10 C13 1.532(5) . ?
C10 C12 1.535(5) . ?
C10 C11 1.543(5) . ?
C11 H11A 0.9800 . ?
C11 H11B 0.9800 . ?
C11 H11C 0.9800 . ?
C12 H12A 0.9800 . ?
C12 H12B 0.9800 . ?
C12 H12C 0.9800 . ?
C13 H13A 0.9800 . ?
C13 H13B 0.9800 . ?
C13 H13C 0.9800 . ?
C14 C15 1.529(5) . ?
C14 C16 1.539(5) . ?
C14 C17 1.540(5) . ?
C15 H15A 0.9800 . ?
C15 H15B 0.9800 . ?
C15 H15C 0.9800 . ?
C16 H16A 0.9800 . ?
C16 H16B 0.9800 . ?
C16 H16C 0.9800 . ?
C17 H17A 0.9800 . ?
C17 H17B 0.9800 . ?
C17 H17C 0.9800 . ?
C18 C21 1.535(6) . ?
C18 C20 1.540(5) . ?
C18 C19 1.547(6) . ?
C19 H19A 0.9800 . ?
C19 H19B 0.9800 . ?
C19 H19C 0.9800 . ?
C20 H20A 0.9800 . ?
C20 H20B 0.9800 . ?
C20 H20C 0.9800 . ?
C21 H21A 0.9800 . ?
C21 H21B 0.9800 . ?
C21 H21C 0.9800 . ?
C22 C23 1.517(6) . ?
C22 C24 1.537(5) . ?
C22 C25 1.558(6) . ?
C23 H23A 0.9800 . ?
C23 H23B 0.9800 . ?
C23 H23C 0.9800 . ?
C24 H24A 0.9800 . ?
C24 H24B 0.9800 . ?
C24 H24C 0.9800 . ?
C25 H25A 0.9800 . ?
C25 H25B 0.9800 . ?
C25 H25C 0.9800 . ?

loop_
_geom_torsion_atom_site_label_1
_geom_torsion_atom_site_label_2
_geom_torsion_atom_site_label_3
_geom_torsion_atom_site_label_4
_geom_torsion
_geom_torsion_site_symmetry_1
_geom_torsion_site_symmetry_2
_geom_torsion_site_symmetry_3
_geom_torsion_site_symmetry_4
_geom_torsion_publ_flag
C4 N1 C2 P1 -179.6(3) . . . . ?
B1 N1 C2 P1 11.6(4) . . . . ?
C14 P1 C2 N1 106.6(2) . . . . ?
C10 P1 C2 N1 -136.6(2) . . . . ?
Pd1 P1 C2 N1 -14.6(2) . . . . ?
C9 N2 C3 P2 -162.1(3) . . . . ?
B1 N2 C3 P2 10.5(4) . . . . ?
C22 P2 C3 N2 -143.7(3) . . . . ?
C18 P2 C3 N2 99.5(3) . . . . ?
Pd1 P2 C3 N2 -14.9(3) . . . . ?
B1 N1 C4 C5 178.5(4) . . . . ?
C2 N1 C4 C5 8.7(6) . . . . ?
B1 N1 C4 C9 -2.0(4) . . . . ?
C2 N1 C4 C9 -171.8(3) . . . . ?
N1 C4 C5 C6 179.4(3) . . . . ?
C9 C4 C5 C6 -0.1(5) . . . . ?
C4 C5 C6 C7 -0.9(6) . . . . ?
C5 C6 C7 C8 1.3(6) . . . . ?
C6 C7 C8 C9 -0.6(6) . . . . ?
C7 C8 C9 N2 -179.9(4) . . . . ?
C7 C8 C9 C4 -0.4(5) . . . . ?
B1 N2 C9 C8 -179.8(4) . . . . ?
C3 N2 C9 C8 -6.5(6) . . . . ?
B1 N2 C9 C4 0.7(4) . . . . ?
C3 N2 C9 C4 174.0(3) . . . . ?
C5 C4 C9 C8 0.7(5) . . . . ?
N1 C4 C9 C8 -178.8(3) . . . . ?
C5 C4 C9 N2 -179.7(3) . . . . ?
N1 C4 C9 N2 0.8(4) . . . . ?
C14 P1 C10 C13 -51.8(3) . . . . ?
C2 P1 C10 C13 -161.7(2) . . . . ?
Pd1 P1 C10 C13 81.0(3) . . . . ?
C14 P1 C10 C12 72.0(3) . . . . ?
C2 P1 C10 C12 -37.8(3) . . . . ?
Pd1 P1 C10 C12 -155.1(2) . . . . ?
C14 P1 C10 C11 -169.0(2) . . . . ?
C2 P1 C10 C11 81.1(3) . . . . ?
Pd1 P1 C10 C11 -36.1(3) . . . . ?
C2 P1 C14 C15 64.3(3) . . . . ?
C10 P1 C14 C15 -44.6(3) . . . . ?
Pd1 P1 C14 C15 -178.1(2) . . . . ?
C2 P1 C14 C16 -57.1(3) . . . . ?
C10 P1 C14 C16 -166.0(2) . . . . ?
Pd1 P1 C14 C16 60.4(2) . . . . ?
C2 P1 C14 C17 -172.6(2) . . . . ?
C10 P1 C14 C17 78.5(3) . . . . ?
Pd1 P1 C14 C17 -55.0(3) . . . . ?
C22 P2 C18 C21 76.5(3) . . . . ?
C3 P2 C18 C21 -173.2(3) . . . . ?
Pd1 P2 C18 C21 -58.5(3) . . . . ?
C22 P2 C18 C20 -48.2(4) . . . . ?
C3 P2 C18 C20 62.2(3) . . . . ?
Pd1 P2 C18 C20 176.8(3) . . . . ?
C22 P2 C18 C19 -170.1(3) . . . . ?
C3 P2 C18 C19 -59.7(3) . . . . ?
Pd1 P2 C18 C19 54.9(3) . . . . ?
C3 P2 C22 C23 83.6(3) . . . . ?
C18 P2 C22 C23 -167.2(3) . . . . ?
Pd1 P2 C22 C23 -38.0(3) . . . . ?
C3 P2 C22 C24 -37.0(4) . . . . ?
C18 P2 C22 C24 72.3(4) . . . . ?
Pd1 P2 C22 C24 -158.5(3) . . . . ?
C3 P2 C22 C25 -160.1(3) . . . . ?
C18 P2 C22 C25 -50.9(3) . . . . ?
Pd1 P2 C22 C25 78.4(3) . . . . ?
C4 N1 B1 N2 2.4(4) . . . . ?
C2 N1 B1 N2 173.1(3) . . . . ?
C4 N1 B1 Pd1 -173.4(3) . . . . ?
C2 N1 B1 Pd1 -2.7(5) . . . . ?
C9 N2 B1 N1 -1.9(4) . . . . ?
C3 N2 B1 N1 -175.9(3) . . . . ?
C9 N2 B1 Pd1 173.9(3) . . . . ?
C3 N2 B1 Pd1 -0.1(5) . . . . ?
